data_4507171
loop_
_publ_author_name
'Kumar, Girijesh'
'Aggarwal, Himanshu'
'Gupta, Rajeev'

_publ_section_title
;
 Cobalt Complexes Appended withpara- andmeta-Arylcarboxylic Acids:
 Influence of Cation, Solvent, and Symmetry on Hydrogen-Bonded Assemblies
;
_journal_issue 1
_journal_name_full 'Crystal Growth &amp; Design'
_journal_page_first 74
_journal_paper_doi 10.1021/cg3011629
_journal_volume 13
_journal_year 2013
_chemical_formula_moiety 'C39 H27 Co N6 O9, C Cl2, 0.5(O2), O'
_chemical_formula_sum 'C40 H27 Cl2 Co N6 O11'
_chemical_formula_weight 897.51
_chemical_name_systematic
;
 ?
;
_space_group_IT_number 2
_symmetry_cell_setting triclinic
_symmetry_space_group_name_Hall '-P 1'
_symmetry_space_group_name_H-M 'P -1'
_atom_sites_solution_hydrogens geom
_atom_sites_solution_primary direct
_atom_sites_solution_secondary difmap
_audit_creation_method SHELXL-97
_cell_angle_alpha 86.470(3)
_cell_angle_beta 66.757(3)
_cell_angle_gamma 80.763(3)
_cell_formula_units_Z 2
_cell_length_a 11.1233(4)
_cell_length_b 13.8959(6)
_cell_length_c 13.9541(5)
_cell_measurement_temperature 298(2)
_cell_volume 1956.11(14)
_computing_cell_refinement 'X-calibur S SAINT'
_computing_data_collection 'Xcalibur, Sapphire3'
_computing_data_reduction 'X-calibur S SAINT'
_computing_molecular_graphics 'Oxford SHELXTL'
_computing_publication_material 'Oxford SHELXTL'
_computing_structure_refinement 'SHELXL-97 (Sheldrick, 1997)'
_computing_structure_solution 'SHELXS-97 (Sheldrick, 1990)'
_diffrn_ambient_temperature 298(2)
_diffrn_measured_fraction_theta_full 0.985
_diffrn_measured_fraction_theta_max 0.985
_diffrn_measurement_device_type 'Xcalibur, Sapphire3'
_diffrn_measurement_method '\w scans'
_diffrn_radiation_monochromator graphite
_diffrn_radiation_source 'fine-focus sealed tube'
_diffrn_radiation_type MoK\a
_diffrn_radiation_wavelength 0.71073
_diffrn_reflns_av_R_equivalents 0.0193
_diffrn_reflns_av_sigmaI/netI 0.0373
_diffrn_reflns_limit_h_max 13
_diffrn_reflns_limit_h_min -11
_diffrn_reflns_limit_k_max 16
_diffrn_reflns_limit_k_min -15
_diffrn_reflns_limit_l_max 16
_diffrn_reflns_limit_l_min -16
_diffrn_reflns_number 14249
_diffrn_reflns_theta_full 25.00
_diffrn_reflns_theta_max 25.00
_diffrn_reflns_theta_min 2.97
_exptl_absorpt_coefficient_mu 0.646
_exptl_absorpt_correction_type none
_exptl_crystal_colour green
_exptl_crystal_density_diffrn 1.524
_exptl_crystal_density_method 'not measured'
_exptl_crystal_description block
_exptl_crystal_F_000 916
_exptl_crystal_size_max 0.30
_exptl_crystal_size_mid 0.20
_exptl_crystal_size_min 0.10
_refine_diff_density_max 1.116
_refine_diff_density_min -1.182
_refine_diff_density_rms 0.065
_refine_ls_extinction_method none
_refine_ls_goodness_of_fit_ref 1.028
_refine_ls_hydrogen_treatment constr
_refine_ls_matrix_type full
_refine_ls_number_parameters 555
_refine_ls_number_reflns 6795
_refine_ls_number_restraints 8
_refine_ls_restrained_S_all 1.028
_refine_ls_R_factor_all 0.0614
_refine_ls_R_factor_gt 0.0542
_refine_ls_shift/su_max 0.007
_refine_ls_shift/su_mean 0.000
_refine_ls_structure_factor_coef Fsqd
_refine_ls_weighting_details 'calc w=1/[\s^2^(Fo^2^)+(0.0635P)^2^+2.8853P] where P=(Fo^2^+2Fc^2^)/3'
_refine_ls_weighting_scheme calc
_refine_ls_wR_factor_gt 0.1333
_refine_ls_wR_factor_ref 0.1384
_reflns_number_gt 5954
_reflns_number_total 6795
_reflns_threshold_expression >2sigma(I)
_cod_data_source_file cg3011629_si_002.cif
_cod_data_source_block 2
_cod_original_cell_volume 1956.11(13)
_cod_database_code 4507171

loop_
_symmetry_equiv_pos_as_xyz
'x, y, z'
'-x, -y, -z'

loop_
_atom_site_label
_atom_site_type_symbol
_atom_site_fract_x
_atom_site_fract_y
_atom_site_fract_z
_atom_site_U_iso_or_equiv
_atom_site_adp_type
_atom_site_occupancy
_atom_site_symmetry_multiplicity
_atom_site_calc_flag
_atom_site_refinement_flags
_atom_site_disorder_assembly
_atom_site_disorder_group
C1 C 0.4361(4) 0.3971(3) 0.6762(3) 0.0437(9) Uani 1 1 d . . .
C2 C 0.3225(4) 0.3827(3) 0.6509(3) 0.0389(8) Uani 1 1 d . . .
C3 C 0.2029(4) 0.3723(4) 0.7320(3) 0.0595(12) Uani 1 1 d . . .
H3 H 0.1961 0.3714 0.8007 0.071 Uiso 1 1 calc R . .
C4 C 0.0944(4) 0.3631(4) 0.7112(3) 0.0675(14) Uani 1 1 d . . .
H4 H 0.0144 0.3566 0.7661 0.081 Uiso 1 1 calc R . .
C5 C 0.1026(4) 0.3634(3) 0.6104(3) 0.0477(10) Uani 1 1 d . . .
H5 H 0.0282 0.3580 0.5974 0.057 Uiso 1 1 calc R . .
C6 C 0.2215(3) 0.3716(2) 0.5283(2) 0.0297(7) Uani 1 1 d . . .
C7 C 0.3314(3) 0.3816(2) 0.5488(3) 0.0311(7) Uani 1 1 d . . .
H7 H 0.4114 0.3876 0.4939 0.037 Uiso 1 1 calc R . .
C8 C 0.2531(3) 0.4456(2) 0.3642(2) 0.0289(7) Uani 1 1 d . . .
C9 C 0.2841(3) 0.4259(2) 0.2524(3) 0.0311(7) Uani 1 1 d . . .
C10 C 0.3037(5) 0.4982(3) 0.1789(3) 0.0521(10) Uani 1 1 d . . .
H10 H 0.2963 0.5627 0.1973 0.062 Uiso 1 1 calc R . .
C11 C 0.3350(6) 0.4730(3) 0.0765(4) 0.0723(15) Uani 1 1 d . . .
H11 H 0.3472 0.5205 0.0250 0.087 Uiso 1 1 calc R . .
C12 C 0.3479(6) 0.3765(4) 0.0522(3) 0.0696(14) Uani 1 1 d . . .
H12 H 0.3702 0.3581 -0.0164 0.084 Uiso 1 1 calc R . .
C13 C 0.3275(4) 0.3076(3) 0.1295(3) 0.0442(9) Uani 1 1 d . . .
H13 H 0.3351 0.2426 0.1125 0.053 Uiso 1 1 calc R . .
C14 C 0.8722(3) 0.1090(3) 0.0701(3) 0.0387(8) Uani 1 1 d . . .
C15 C 0.7699(3) 0.1915(3) 0.1256(2) 0.0346(8) Uani 1 1 d . . .
C16 C 0.7872(4) 0.2876(3) 0.1005(3) 0.0468(10) Uani 1 1 d . . .
H16 H 0.8629 0.3022 0.0455 0.056 Uiso 1 1 calc R . .
C17 C 0.6917(4) 0.3614(3) 0.1574(3) 0.0454(9) Uani 1 1 d . . .
H17 H 0.7043 0.4260 0.1422 0.054 Uiso 1 1 calc R . .
C18 C 0.5762(3) 0.3399(2) 0.2378(3) 0.0342(8) Uani 1 1 d . . .
H18 H 0.5124 0.3902 0.2760 0.041 Uiso 1 1 calc R . .
C19 C 0.5559(3) 0.2440(2) 0.2609(2) 0.0274(7) Uani 1 1 d . . .
C20 C 0.6545(3) 0.1697(2) 0.2059(2) 0.0285(7) Uani 1 1 d . . .
H20 H 0.6435 0.1050 0.2227 0.034 Uiso 1 1 calc R . .
C21 C 0.4540(3) 0.1689(2) 0.4220(3) 0.0316(7) Uani 1 1 d . . .
C22 C 0.3271(3) 0.1386(2) 0.4973(2) 0.0315(7) Uani 1 1 d . . .
C23 C 0.3205(4) 0.0807(3) 0.5821(3) 0.0499(10) Uani 1 1 d . . .
H23 H 0.3955 0.0605 0.5965 0.060 Uiso 1 1 calc R . .
C24 C 0.2003(4) 0.0529(3) 0.6455(3) 0.0579(12) Uani 1 1 d . . .
H24 H 0.1928 0.0144 0.7039 0.069 Uiso 1 1 calc R . .
C25 C 0.0922(4) 0.0832(3) 0.6210(3) 0.0503(10) Uani 1 1 d . . .
H25 H 0.0106 0.0649 0.6626 0.060 Uiso 1 1 calc R . .
C26 C 0.1050(3) 0.1402(3) 0.5351(3) 0.0383(8) Uani 1 1 d . . .
H26 H 0.0314 0.1601 0.5189 0.046 Uiso 1 1 calc R . .
C27 C 0.6789(4) -0.0723(3) 0.0289(3) 0.0413(9) Uani 1 1 d . . .
C28 C 0.5728(3) -0.0534(3) 0.1342(3) 0.0370(8) Uani 1 1 d . . .
C29 C 0.5619(4) -0.1239(3) 0.2102(3) 0.0495(10) Uani 1 1 d . . .
H29 H 0.6232 -0.1805 0.1959 0.059 Uiso 1 1 calc R . .
C30 C 0.4602(4) -0.1105(3) 0.3072(3) 0.0535(11) Uani 1 1 d . . .
H30 H 0.4543 -0.1574 0.3588 0.064 Uiso 1 1 calc R . .
C31 C 0.3672(4) -0.0276(3) 0.3277(3) 0.0437(9) Uani 1 1 d . . .
H31 H 0.2980 -0.0193 0.3929 0.052 Uiso 1 1 calc R . .
C32 C 0.3761(3) 0.0435(2) 0.2519(3) 0.0322(7) Uani 1 1 d . . .
C33 C 0.4796(3) 0.0317(2) 0.1558(3) 0.0321(7) Uani 1 1 d . . .
H33 H 0.4877 0.0800 0.1054 0.039 Uiso 1 1 calc R . .
C34 C 0.1634(3) 0.1114(2) 0.2650(2) 0.0288(7) Uani 1 1 d . . .
C35 C 0.0512(3) 0.1917(2) 0.3091(2) 0.0290(7) Uani 1 1 d . . .
C36 C -0.0714(3) 0.1904(3) 0.3085(3) 0.0424(9) Uani 1 1 d . . .
H36 H -0.0863 0.1391 0.2768 0.051 Uiso 1 1 calc R . .
C37 C -0.1724(4) 0.2652(3) 0.3549(3) 0.0517(10) Uani 1 1 d . . .
H37 H -0.2567 0.2645 0.3567 0.062 Uiso 1 1 calc R . .
C38 C -0.1458(3) 0.3409(3) 0.3986(3) 0.0455(9) Uani 1 1 d . . .
H38 H -0.2114 0.3935 0.4284 0.055 Uiso 1 1 calc R . .
C39 C -0.0212(3) 0.3384(3) 0.3980(3) 0.0351(8) Uani 1 1 d . . .
H39 H -0.0040 0.3897 0.4281 0.042 Uiso 1 1 calc R . .
N1 N 0.2730(2) 0.12687(19) 0.2737(2) 0.0277(6) Uani 1 1 d . . .
N2 N 0.0761(2) 0.26429(19) 0.35523(19) 0.0271(6) Uani 1 1 d . . .
N3 N 0.2213(2) 0.16841(19) 0.47344(19) 0.0277(6) Uani 1 1 d . . .
N4 N 0.4383(2) 0.21898(19) 0.34173(19) 0.0258(6) Uani 1 1 d . . .
N5 N 0.2972(2) 0.3313(2) 0.2284(2) 0.0290(6) Uani 1 1 d . . .
N6 N 0.2332(2) 0.36622(19) 0.42264(19) 0.0264(6) Uani 1 1 d . . .
O1 O 0.2487(3) 0.52953(17) 0.3932(2) 0.0414(6) Uani 1 1 d . . .
O2 O 0.5567(2) 0.1475(2) 0.4376(2) 0.0487(7) Uani 1 1 d . . .
O3 O 0.1460(2) 0.03862(18) 0.22646(18) 0.0384(6) Uani 1 1 d . . .
O5 O 0.5440(3) 0.4068(2) 0.5923(2) 0.0599(8) Uani 1 1 d . . .
H5A H 0.6038 0.4145 0.6101 0.090 Uiso 1 1 calc R . .
O4 O 0.4310(3) 0.4010(3) 0.7637(2) 0.0677(9) Uani 1 1 d . . .
O6 O 0.8716(3) 0.0268(2) 0.10685(19) 0.0509(7) Uani 1 1 d . . .
O7 O 0.9599(3) 0.1310(2) -0.0194(2) 0.0644(9) Uani 1 1 d . . .
H7A H 1.0128 0.0821 -0.0452 0.097 Uiso 1 1 calc R . .
O9 O 0.7002(3) 0.0066(2) -0.0297(2) 0.0519(7) Uani 1 1 d . . .
H9A H 0.7594 -0.0080 -0.0868 0.078 Uiso 1 1 calc R . .
O8 O 0.7375(3) -0.1522(2) -0.0009(2) 0.0677(9) Uani 1 1 d . . .
C40A C 0.2866(11) 0.8104(4) 0.1915(2) 0.174(5) Uani 0.221(4) 1 d PD A 1
Cl1A Cl 0.2226(12) 0.7566(6) 0.1193(7) 0.1388(14) Uani 0.221(4) 1 d PD A 1
Cl2A Cl 0.218(2) 0.7698(10) 0.3170(5) 0.0948(10) Uani 0.221(4) 1 d PD A 1
C40B C 0.2864(10) 0.8089(6) 0.1923(4) 0.174(5) Uani 0.779(4) 1 d PD A 2
Cl1B Cl 0.3551(4) 0.74823(16) 0.07573(18) 0.1388(14) Uani 0.779(4) 1 d PD A 2
Cl2B Cl 0.2176(6) 0.7456(2) 0.30267(18) 0.0948(10) Uani 0.779(4) 1 d PD A 2
Co1 Co 0.25864(4) 0.24568(3) 0.34868(3) 0.02246(14) Uani 1 1 d . . .
O1W O 0.9663(5) 0.5097(5) -0.0208(4) 0.135(2) Uani 1 1 d . . .
O2WA O 0.9791(7) 0.5867(6) -0.1446(6) 0.104(2) Uani 0.572(6) 1 d P B 1
O2WB O 0.9138(9) 0.6608(9) -0.0468(8) 0.104(2) Uani 0.428(6) 1 d P B 2

loop_
_atom_site_aniso_label
_atom_site_aniso_U_11
_atom_site_aniso_U_22
_atom_site_aniso_U_33
_atom_site_aniso_U_23
_atom_site_aniso_U_13
_atom_site_aniso_U_12
C1 0.051(2) 0.039(2) 0.049(2) -0.0063(17) -0.0281(19) -0.0032(17)
C2 0.044(2) 0.038(2) 0.0375(19) -0.0061(15) -0.0183(16) -0.0046(16)
C3 0.059(3) 0.090(4) 0.032(2) -0.009(2) -0.0155(19) -0.021(2)
C4 0.044(2) 0.116(4) 0.033(2) -0.014(2) 0.0008(18) -0.025(3)
C5 0.0306(18) 0.071(3) 0.040(2) -0.0150(18) -0.0084(15) -0.0122(18)
C6 0.0304(16) 0.0262(17) 0.0327(17) -0.0070(13) -0.0121(13) -0.0023(13)
C7 0.0316(17) 0.0274(17) 0.0341(18) -0.0065(13) -0.0116(14) -0.0048(14)
C8 0.0243(15) 0.0264(17) 0.0387(18) -0.0036(14) -0.0157(13) -0.0013(13)
C9 0.0326(17) 0.0268(17) 0.0381(18) 0.0004(14) -0.0175(14) -0.0066(14)
C10 0.080(3) 0.032(2) 0.051(2) 0.0102(17) -0.034(2) -0.014(2)
C11 0.118(4) 0.048(3) 0.054(3) 0.019(2) -0.035(3) -0.021(3)
C12 0.117(4) 0.060(3) 0.033(2) 0.0040(19) -0.028(2) -0.020(3)
C13 0.062(2) 0.037(2) 0.0318(19) -0.0032(15) -0.0163(17) -0.0071(18)
C14 0.0276(17) 0.052(2) 0.0291(17) -0.0022(16) -0.0058(14) 0.0011(16)
C15 0.0266(16) 0.044(2) 0.0287(17) -0.0020(14) -0.0076(13) -0.0008(15)
C16 0.0334(19) 0.049(2) 0.043(2) 0.0046(17) 0.0012(16) -0.0095(17)
C17 0.039(2) 0.035(2) 0.053(2) 0.0069(17) -0.0071(17) -0.0107(16)
C18 0.0281(16) 0.0304(18) 0.0409(19) -0.0023(14) -0.0099(14) -0.0041(14)
C19 0.0210(14) 0.0341(18) 0.0277(16) -0.0010(13) -0.0095(12) -0.0054(13)
C20 0.0256(15) 0.0312(18) 0.0294(16) -0.0028(13) -0.0118(13) -0.0025(13)
C21 0.0273(16) 0.0320(18) 0.0351(18) 0.0010(14) -0.0123(14) -0.0031(14)
C22 0.0307(17) 0.0306(18) 0.0314(17) 0.0017(13) -0.0113(14) -0.0029(14)
C23 0.047(2) 0.054(3) 0.048(2) 0.0154(19) -0.0207(18) -0.0084(19)
C24 0.062(3) 0.062(3) 0.046(2) 0.025(2) -0.017(2) -0.017(2)
C25 0.043(2) 0.053(3) 0.044(2) 0.0140(18) -0.0041(17) -0.0166(19)
C26 0.0293(17) 0.039(2) 0.0387(19) 0.0016(15) -0.0043(14) -0.0087(15)
C27 0.0376(19) 0.040(2) 0.046(2) -0.0137(17) -0.0157(16) -0.0006(17)
C28 0.0377(18) 0.0324(19) 0.043(2) -0.0091(15) -0.0187(16) -0.0001(15)
C29 0.057(2) 0.033(2) 0.053(2) -0.0080(17) -0.0200(19) 0.0095(18)
C30 0.069(3) 0.037(2) 0.048(2) 0.0038(17) -0.020(2) 0.002(2)
C31 0.053(2) 0.034(2) 0.0357(19) -0.0025(15) -0.0094(17) -0.0007(17)
C32 0.0325(17) 0.0261(17) 0.0369(18) -0.0080(14) -0.0120(14) -0.0022(14)
C33 0.0328(17) 0.0292(18) 0.0361(18) -0.0068(14) -0.0149(14) -0.0031(14)
C34 0.0305(16) 0.0287(17) 0.0254(16) -0.0022(13) -0.0065(13) -0.0101(14)
C35 0.0255(15) 0.0326(18) 0.0294(16) -0.0032(13) -0.0100(13) -0.0064(13)
C36 0.0367(19) 0.046(2) 0.053(2) -0.0108(17) -0.0240(17) -0.0084(17)
C37 0.0286(18) 0.066(3) 0.067(3) -0.014(2) -0.0250(18) -0.0030(18)
C38 0.0278(18) 0.054(2) 0.054(2) -0.0152(19) -0.0183(16) 0.0091(17)
C39 0.0284(16) 0.0345(19) 0.0429(19) -0.0102(15) -0.0155(15) 0.0019(14)
N1 0.0253(13) 0.0232(14) 0.0320(14) -0.0049(11) -0.0082(11) -0.0026(11)
N2 0.0225(13) 0.0288(15) 0.0305(14) -0.0045(11) -0.0108(11) -0.0027(11)
N3 0.0260(13) 0.0250(14) 0.0289(13) -0.0024(11) -0.0067(11) -0.0047(11)
N4 0.0198(12) 0.0260(14) 0.0288(13) -0.0005(11) -0.0067(10) -0.0025(10)
N5 0.0279(13) 0.0292(15) 0.0318(14) -0.0018(11) -0.0133(11) -0.0042(11)
N6 0.0257(13) 0.0256(14) 0.0296(14) -0.0048(11) -0.0120(11) -0.0038(11)
O1 0.0524(15) 0.0249(13) 0.0540(15) -0.0078(11) -0.0273(12) -0.0055(11)
O2 0.0299(13) 0.0667(19) 0.0523(16) 0.0169(13) -0.0221(12) -0.0053(12)
O3 0.0390(13) 0.0373(14) 0.0371(13) -0.0114(10) -0.0080(10) -0.0146(11)
O5 0.0479(16) 0.089(2) 0.0549(17) -0.0063(16) -0.0283(14) -0.0210(16)
O4 0.074(2) 0.094(3) 0.0508(18) -0.0090(16) -0.0394(16) -0.0142(18)
O6 0.0428(15) 0.0517(18) 0.0370(14) 0.0009(12) -0.0003(11) 0.0109(13)
O7 0.0454(16) 0.0593(19) 0.0509(17) 0.0037(14) 0.0147(13) 0.0071(14)
O9 0.0552(16) 0.0487(17) 0.0371(14) -0.0117(12) -0.0030(12) -0.0018(13)
O8 0.071(2) 0.0483(18) 0.0613(19) -0.0211(15) -0.0077(16) 0.0156(16)
C40A 0.271(12) 0.087(5) 0.088(5) -0.018(4) 0.034(6) -0.078(7)
Cl1A 0.249(4) 0.0650(12) 0.0778(15) -0.0057(10) -0.0478(19) 0.0051(19)
Cl2A 0.0750(9) 0.0455(19) 0.1222(14) 0.0106(11) 0.0030(13) -0.0058(18)
C40B 0.271(12) 0.087(5) 0.088(5) -0.018(4) 0.034(6) -0.078(7)
Cl1B 0.249(4) 0.0650(12) 0.0778(15) -0.0057(10) -0.0478(19) 0.0051(19)
Cl2B 0.0750(9) 0.0455(19) 0.1222(14) 0.0106(11) 0.0030(13) -0.0058(18)
Co1 0.0191(2) 0.0216(2) 0.0255(2) -0.00352(16) -0.00713(16) -0.00262(16)
O1W 0.113(5) 0.198(6) 0.107(4) 0.042(4) -0.049(3) -0.063(4)
O2WA 0.065(3) 0.139(6) 0.101(4) -0.010(4) -0.022(3) -0.020(3)
O2WB 0.065(3) 0.139(6) 0.101(4) -0.010(4) -0.022(3) -0.020(3)

loop_
_atom_type_symbol
_atom_type_description
_atom_type_scat_dispersion_real
_atom_type_scat_dispersion_imag
_atom_type_scat_source
C C 0.0033 0.0016 'International Tables Vol C Tables 4.2.6.8 and 6.1.1.4'
H H 0.0000 0.0000 'International Tables Vol C Tables 4.2.6.8 and 6.1.1.4'
N N 0.0061 0.0033 'International Tables Vol C Tables 4.2.6.8 and 6.1.1.4'
O O 0.0106 0.0060 'International Tables Vol C Tables 4.2.6.8 and 6.1.1.4'
Cl Cl 0.1484 0.1585 'International Tables Vol C Tables 4.2.6.8 and 6.1.1.4'
Co Co 0.3494 0.9721 'International Tables Vol C Tables 4.2.6.8 and 6.1.1.4'

loop_
_geom_angle_atom_site_label_1
_geom_angle_atom_site_label_2
_geom_angle_atom_site_label_3
_geom_angle
O4 C1 O5 123.1(4)
O4 C1 C2 123.9(4)
O5 C1 C2 113.0(3)
C3 C2 C7 119.1(3)
C3 C2 C1 118.8(3)
C7 C2 C1 122.1(3)
C4 C3 C2 120.2(4)
C4 C3 H3 119.9
C2 C3 H3 119.9
C5 C4 C3 120.8(4)
C5 C4 H4 119.6
C3 C4 H4 119.6
C4 C5 C6 120.1(4)
C4 C5 H5 120.0
C6 C5 H5 120.0
C5 C6 C7 119.4(3)
C5 C6 N6 120.5(3)
C7 C6 N6 120.0(3)
C2 C7 C6 120.5(3)
C2 C7 H7 119.7
C6 C7 H7 119.7
O1 C8 N6 127.3(3)
O1 C8 C9 120.2(3)
N6 C8 C9 112.5(3)
N5 C9 C10 122.6(3)
N5 C9 C8 115.0(3)
C10 C9 C8 122.3(3)
C9 C10 C11 118.4(4)
C9 C10 H10 120.8
C11 C10 H10 120.8
C12 C11 C10 119.0(4)
C12 C11 H11 120.5
C10 C11 H11 120.5
C13 C12 C11 119.7(4)
C13 C12 H12 120.2
C11 C12 H12 120.2
N5 C13 C12 121.8(4)
N5 C13 H13 119.1
C12 C13 H13 119.1
O6 C14 O7 123.4(3)
O6 C14 C15 121.5(3)
O7 C14 C15 115.1(3)
C16 C15 C20 120.1(3)
C16 C15 C14 122.0(3)
C20 C15 C14 117.9(3)
C17 C16 C15 119.6(3)
C17 C16 H16 120.2
C15 C16 H16 120.2
C16 C17 C18 120.4(3)
C16 C17 H17 119.8
C18 C17 H17 119.8
C19 C18 C17 120.3(3)
C19 C18 H18 119.8
C17 C18 H18 119.8
C18 C19 C20 119.0(3)
C18 C19 N4 122.0(3)
C20 C19 N4 118.9(3)
C19 C20 C15 120.4(3)
C19 C20 H20 119.8
C15 C20 H20 119.8
O2 C21 N4 127.6(3)
O2 C21 C22 120.7(3)
N4 C21 C22 111.8(3)
N3 C22 C23 122.4(3)
N3 C22 C21 115.2(3)
C23 C22 C21 122.4(3)
C22 C23 C24 118.7(4)
C22 C23 H23 120.6
C24 C23 H23 120.6
C25 C24 C23 119.0(4)
C25 C24 H24 120.5
C23 C24 H24 120.5
C26 C25 C24 119.7(3)
C26 C25 H25 120.2
C24 C25 H25 120.2
N3 C26 C25 121.8(4)
N3 C26 H26 119.1
C25 C26 H26 119.1
O8 C27 O9 123.3(3)
O8 C27 C28 123.0(4)
O9 C27 C28 113.6(3)
C29 C28 C33 119.8(3)
C29 C28 C27 118.9(3)
C33 C28 C27 121.3(3)
C30 C29 C28 120.2(4)
C30 C29 H29 119.9
C28 C29 H29 119.9
C29 C30 C31 119.9(4)
C29 C30 H30 120.0
C31 C30 H30 120.0
C30 C31 C32 120.6(3)
C30 C31 H31 119.7
C32 C31 H31 119.7
C33 C32 C31 119.7(3)
C33 C32 N1 121.0(3)
C31 C32 N1 119.3(3)
C32 C33 C28 119.8(3)
C32 C33 H33 120.1
C28 C33 H33 120.1
O3 C34 N1 127.4(3)
O3 C34 C35 119.3(3)
N1 C34 C35 113.3(3)
N2 C35 C36 121.7(3)
N2 C35 C34 115.3(3)
C36 C35 C34 122.8(3)
C35 C36 C37 119.8(3)
C35 C36 H36 120.1
C37 C36 H36 120.1
C38 C37 C36 118.5(3)
C38 C37 H37 120.8
C36 C37 H37 120.8
C37 C38 C39 119.5(3)
C37 C38 H38 120.3
C39 C38 H38 120.3
N2 C39 C38 121.9(3)
N2 C39 H39 119.0
C38 C39 H39 119.0
C34 N1 C32 115.4(3)
C34 N1 Co1 115.7(2)
C32 N1 Co1 126.7(2)
C39 N2 C35 118.5(3)
C39 N2 Co1 128.2(2)
C35 N2 Co1 113.2(2)
C22 N3 C26 118.5(3)
C22 N3 Co1 114.0(2)
C26 N3 Co1 127.5(2)
C21 N4 C19 116.1(3)
C21 N4 Co1 115.6(2)
C19 N4 Co1 128.3(2)
C13 N5 C9 118.5(3)
C13 N5 Co1 127.8(2)
C9 N5 Co1 113.5(2)
C8 N6 C6 118.3(3)
C8 N6 Co1 115.8(2)
C6 N6 Co1 124.6(2)
C1 O5 H5A 109.5
C14 O7 H7A 109.5
C27 O9 H9A 109.5
Cl1A C40A Cl2A 107.5(9)
Cl2B C40B Cl1B 118.8(5)
N3 Co1 N4 83.29(11)
N3 Co1 N5 175.87(11)
N4 Co1 N5 95.72(11)
N3 Co1 N6 93.06(11)
N4 Co1 N6 89.13(11)
N5 Co1 N6 82.91(11)
N3 Co1 N1 87.87(11)
N4 Co1 N1 94.57(11)
N5 Co1 N1 96.21(11)
N6 Co1 N1 176.27(11)
N3 Co1 N2 95.01(11)
N4 Co1 N2 176.54(11)
N5 Co1 N2 86.20(11)
N6 Co1 N2 93.98(10)
N1 Co1 N2 82.34(11)

loop_
_geom_bond_atom_site_label_1
_geom_bond_atom_site_label_2
_geom_bond_distance
_geom_bond_site_symmetry_2
C1 O4 1.204(5) .
C1 O5 1.324(5) .
C1 C2 1.484(5) .
C2 C3 1.388(5) .
C2 C7 1.389(5) .
C3 C4 1.374(6) .
C3 H3 0.9300 .
C4 C5 1.373(6) .
C4 H4 0.9300 .
C5 C6 1.383(5) .
C5 H5 0.9300 .
C6 C7 1.389(5) .
C6 N6 1.433(4) .
C7 H7 0.9300 .
C8 O1 1.245(4) .
C8 N6 1.325(4) .
C8 C9 1.492(5) .
C9 N5 1.347(4) .
C9 C10 1.370(5) .
C10 C11 1.383(6) .
C10 H10 0.9300 .
C11 C12 1.374(7) .
C11 H11 0.9300 .
C12 C13 1.372(6) .
C12 H12 0.9300 .
C13 N5 1.335(4) .
C13 H13 0.9300 .
C14 O6 1.223(5) .
C14 O7 1.301(4) .
C14 C15 1.484(5) .
C15 C16 1.384(5) .
C15 C20 1.394(4) .
C16 C17 1.377(5) .
C16 H16 0.9300 .
C17 C18 1.393(5) .
C17 H17 0.9300 .
C18 C19 1.385(5) .
C18 H18 0.9300 .
C19 C20 1.388(4) .
C19 N4 1.428(4) .
C20 H20 0.9300 .
C21 O2 1.233(4) .
C21 N4 1.338(4) .
C21 C22 1.497(4) .
C22 N3 1.343(4) .
C22 C23 1.373(5) .
C23 C24 1.382(6) .
C23 H23 0.9300 .
C24 C25 1.373(6) .
C24 H24 0.9300 .
C25 C26 1.367(5) .
C25 H25 0.9300 .
C26 N3 1.345(4) .
C26 H26 0.9300 .
C27 O8 1.200(4) .
C27 O9 1.322(5) .
C27 C28 1.484(5) .
C28 C29 1.381(5) .
C28 C33 1.402(5) .
C29 C30 1.379(6) .
C29 H29 0.9300 .
C30 C31 1.379(5) .
C30 H30 0.9300 .
C31 C32 1.388(5) .
C31 H31 0.9300 .
C32 C33 1.378(4) .
C32 N1 1.446(4) .
C33 H33 0.9300 .
C34 O3 1.249(4) .
C34 N1 1.324(4) .
C34 C35 1.487(4) .
C35 N2 1.348(4) .
C35 C36 1.371(5) .
C36 C37 1.377(5) .
C36 H36 0.9300 .
C37 C38 1.375(6) .
C37 H37 0.9300 .
C38 C39 1.377(5) .
C38 H38 0.9300 .
C39 N2 1.340(4) .
C39 H39 0.9300 .
N1 Co1 1.960(3) .
N2 Co1 1.971(2) .
N3 Co1 1.923(3) .
N4 Co1 1.937(2) .
N5 Co1 1.940(3) .
N6 Co1 1.944(3) .
O5 H5A 0.8200 .
O7 H7A 0.8200 .
O9 H9A 0.8200 .
C40A Cl1A 1.706(3) .
C40A Cl2A 1.712(3) .
C40B Cl2B 1.688(8) .
C40B Cl1B 1.710(2) .
O1W O1W 1.109(9) 2_765

loop_
_geom_torsion_atom_site_label_1
_geom_torsion_atom_site_label_2
_geom_torsion_atom_site_label_3
_geom_torsion_atom_site_label_4
_geom_torsion
O4 C1 C2 C3 -0.6(6)
O5 C1 C2 C3 -179.5(4)
O4 C1 C2 C7 178.0(4)
O5 C1 C2 C7 -1.0(5)
C7 C2 C3 C4 -1.4(7)
C1 C2 C3 C4 177.2(4)
C2 C3 C4 C5 0.5(8)
C3 C4 C5 C6 0.9(8)
C4 C5 C6 C7 -1.4(6)
C4 C5 C6 N6 176.4(4)
C3 C2 C7 C6 0.9(6)
C1 C2 C7 C6 -177.6(3)
C5 C6 C7 C2 0.5(5)
N6 C6 C7 C2 -177.3(3)
O1 C8 C9 N5 174.7(3)
N6 C8 C9 N5 -5.2(4)
O1 C8 C9 C10 -2.4(5)
N6 C8 C9 C10 177.7(3)
N5 C9 C10 C11 1.7(6)
C8 C9 C10 C11 178.5(4)
C9 C10 C11 C12 -1.3(8)
C10 C11 C12 C13 1.0(9)
C11 C12 C13 N5 -1.0(8)
O6 C14 C15 C16 162.6(4)
O7 C14 C15 C16 -17.9(5)
O6 C14 C15 C20 -16.5(5)
O7 C14 C15 C20 162.9(3)
C20 C15 C16 C17 2.0(6)
C14 C15 C16 C17 -177.2(4)
C15 C16 C17 C18 -2.0(6)
C16 C17 C18 C19 -0.3(6)
C17 C18 C19 C20 2.6(5)
C17 C18 C19 N4 -179.2(3)
C18 C19 C20 C15 -2.6(5)
N4 C19 C20 C15 179.1(3)
C16 C15 C20 C19 0.3(5)
C14 C15 C20 C19 179.5(3)
O2 C21 C22 N3 178.3(3)
N4 C21 C22 N3 -1.8(4)
O2 C21 C22 C23 -4.6(5)
N4 C21 C22 C23 175.4(3)
N3 C22 C23 C24 -0.7(6)
C21 C22 C23 C24 -177.6(4)
C22 C23 C24 C25 0.8(7)
C23 C24 C25 C26 -0.3(7)
C24 C25 C26 N3 -0.3(6)
O8 C27 C28 C29 16.5(6)
O9 C27 C28 C29 -165.2(4)
O8 C27 C28 C33 -159.8(4)
O9 C27 C28 C33 18.5(5)
C33 C28 C29 C30 -0.4(6)
C27 C28 C29 C30 -176.7(4)
C28 C29 C30 C31 1.6(7)
C29 C30 C31 C32 -1.0(7)
C30 C31 C32 C33 -0.8(6)
C30 C31 C32 N1 176.5(4)
C31 C32 C33 C28 2.0(5)
N1 C32 C33 C28 -175.2(3)
C29 C28 C33 C32 -1.4(5)
C27 C28 C33 C32 174.8(3)
O3 C34 C35 N2 175.8(3)
N1 C34 C35 N2 -3.2(4)
O3 C34 C35 C36 -0.9(5)
N1 C34 C35 C36 -179.8(3)
N2 C35 C36 C37 0.7(6)
C34 C35 C36 C37 177.1(3)
C35 C36 C37 C38 1.6(6)
C36 C37 C38 C39 -2.2(6)
C37 C38 C39 N2 0.5(6)
O3 C34 N1 C32 -11.0(5)
C35 C34 N1 C32 167.8(3)
O3 C34 N1 Co1 -175.4(3)
C35 C34 N1 Co1 3.5(3)
C33 C32 N1 C34 98.2(4)
C31 C32 N1 C34 -79.1(4)
C33 C32 N1 Co1 -99.4(3)
C31 C32 N1 Co1 83.3(4)
C38 C39 N2 C35 1.9(5)
C38 C39 N2 Co1 -178.7(3)
C36 C35 N2 C39 -2.5(5)
C34 C35 N2 C39 -179.1(3)
C36 C35 N2 Co1 178.0(3)
C34 C35 N2 Co1 1.4(3)
C23 C22 N3 C26 0.0(5)
C21 C22 N3 C26 177.1(3)
C23 C22 N3 Co1 -178.3(3)
C21 C22 N3 Co1 -1.2(4)
C25 C26 N3 C22 0.5(5)
C25 C26 N3 Co1 178.5(3)
O2 C21 N4 C19 5.2(5)
C22 C21 N4 C19 -174.8(3)
O2 C21 N4 Co1 -176.2(3)
C22 C21 N4 Co1 3.9(4)
C18 C19 N4 C21 -116.2(4)
C20 C19 N4 C21 62.0(4)
C18 C19 N4 Co1 65.3(4)
C20 C19 N4 Co1 -116.4(3)
C12 C13 N5 C9 1.2(6)
C12 C13 N5 Co1 177.5(3)
C10 C9 N5 C13 -1.6(5)
C8 C9 N5 C13 -178.7(3)
C10 C9 N5 Co1 -178.4(3)
C8 C9 N5 Co1 4.5(3)
O1 C8 N6 C6 -8.8(5)
C9 C8 N6 C6 171.1(3)
O1 C8 N6 Co1 -176.5(3)
C9 C8 N6 Co1 3.4(3)
C5 C6 N6 C8 112.9(4)
C7 C6 N6 C8 -69.4(4)
C5 C6 N6 Co1 -80.5(4)
C7 C6 N6 Co1 97.2(3)
C22 N3 Co1 N4 2.6(2)
C26 N3 Co1 N4 -175.5(3)
C22 N3 Co1 N6 -86.2(2)
C26 N3 Co1 N6 95.7(3)
C22 N3 Co1 N1 97.4(2)
C26 N3 Co1 N1 -80.7(3)
C22 N3 Co1 N2 179.5(2)
C26 N3 Co1 N2 1.4(3)
C21 N4 Co1 N3 -3.7(2)
C19 N4 Co1 N3 174.8(3)
C21 N4 Co1 N5 172.3(2)
C19 N4 Co1 N5 -9.3(3)
C21 N4 Co1 N6 89.5(2)
C19 N4 Co1 N6 -92.1(3)
C21 N4 Co1 N1 -91.0(2)
C19 N4 Co1 N1 87.5(3)
C13 N5 Co1 N4 93.0(3)
C9 N5 Co1 N4 -90.6(2)
C13 N5 Co1 N6 -178.6(3)
C9 N5 Co1 N6 -2.2(2)
C13 N5 Co1 N1 -2.3(3)
C9 N5 Co1 N1 174.2(2)
C13 N5 Co1 N2 -84.1(3)
C9 N5 Co1 N2 92.3(2)
C8 N6 Co1 N3 178.2(2)
C6 N6 Co1 N3 11.4(2)
C8 N6 Co1 N4 95.0(2)
C6 N6 Co1 N4 -71.8(2)
C8 N6 Co1 N5 -0.9(2)
C6 N6 Co1 N5 -167.7(2)
C8 N6 Co1 N2 -86.5(2)
C6 N6 Co1 N2 106.6(2)
C34 N1 Co1 N3 93.1(2)
C32 N1 Co1 N3 -69.2(3)
C34 N1 Co1 N4 176.2(2)
C32 N1 Co1 N4 13.9(3)
C34 N1 Co1 N5 -87.5(2)
C32 N1 Co1 N5 110.2(3)
C34 N1 Co1 N2 -2.2(2)
C32 N1 Co1 N2 -164.6(3)
C39 N2 Co1 N3 93.7(3)
C35 N2 Co1 N3 -86.8(2)
C39 N2 Co1 N5 -82.3(3)
C35 N2 Co1 N5 97.1(2)
C39 N2 Co1 N6 0.3(3)
C35 N2 Co1 N6 179.8(2)
C39 N2 Co1 N1 -179.1(3)
C35 N2 Co1 N1 0.3(2)
